data_3500065
loop_
_publ_author_name
'Armel Le Bail'

_publ_section_title
;
 Rietveld refinement of the crystal structure of Pb5CrO8 from neutron
 powder diffraction data
;
_journal_name_full 'Personal communication to COD'
_journal_year 2017
_chemical_compound_source
;
Solid state synthesis
;
_chemical_formula_sum 'Cr O8 Pb5'
_chemical_formula_weight 1215.99
_space_group_IT_number 14
_symmetry_cell_setting monoclinic
_symmetry_Int_Tables_number 14
_symmetry_space_group_name_Hall '-P 2ybc'
_symmetry_space_group_name_H-M 'P 1 21/c 1'
_cell_angle_alpha 90.00000
_cell_angle_beta 90.9883(8)
_cell_angle_gamma 90.00000
_cell_formula_units_Z 8
_cell_length_a 14.83490(19)
_cell_length_b 11.71072(16)
_cell_length_c 11.61249(16)
_cell_measurement_temperature 295
_cell_special_details
; 
superstructure with a x 2
;
_cell_volume 2017.11(5)
_computing_structure_refinement FULLPROF
_diffrn_ambient_temperature 295
_diffrn_radiation_probe neutron
_diffrn_radiation_type 'Constant Wavelength Neutron Diffraction'
_diffrn_radiation_wavelength 1.59380
_diffrn_source 'nuclear reactor'
_diffrn_source_type 'D2B - ILL - Grenoble, France'
_exptl_crystal_density_diffrn 8.008
_pd_meas_2theta_range_inc 0.050000
_pd_meas_2theta_range_max 160.00000
_pd_meas_2theta_range_min 0.00000
_pd_meas_number_of_points 3201
_pd_proc_2theta_range_inc 0.050000
_pd_proc_2theta_range_max 160.0407
_pd_proc_2theta_range_min 0.0407
_pd_proc_ls_prof_R_factor 2.9123
_pd_proc_ls_prof_wR_expected 1.6007
_pd_proc_ls_prof_wR_factor 3.8829
_pd_proc_wavelength 1.593800
_refine_ls_number_parameters 131
_refine_ls_number_reflns 4065
_refine_ls_number_restraints 0
_refine_ls_R_I_factor 3.8622
_cod_data_source_file Pb5CrO8-neutrons.cif
_cod_data_source_block Pb5CrO8
_cod_original_sg_symbol_H-M 'P 21/c'
_cod_database_code 3500065
_pd_proc_ls_prof_cr_factor 6.5773
_pd_proc_ls_prof_cwr_factor 7.6635
_pd_proc_ls_prof_cwr_expected 3.1593
_pd_proc_ls_prof_chi2 5.8841
_pd_proc_ls_prof_echi2 5.8841

loop_
_publ_manuscript_incl_extra_item
_publ_manuscript_incl_extra_info
_publ_manuscript_incl_extra_defn
'_pd_proc_ls_prof_cR_factor' 'Prof. R-factor CORRECTED for background' no
'_pd_proc_ls_prof_cwR_factor' 'wProf.R-factor CORRECTED for background' no
'_pd_proc_ls_prof_cwR_expected' 'wProf.Expected CORRECTED for background' no
'_pd_proc_ls_prof_chi2' 'Chi-square for all considered points' no
'_pd_proc_ls_prof_echi2' 'Chi-2 for points with Bragg contribution' no

loop_
_symmetry_equiv_pos_site_id
_symmetry_equiv_pos_as_xyz
1 x,y,z
2 -x,1/2+y,1/2-z
3 -x,-y,-z
4 x,1/2-y,1/2+z

loop_
_atom_site_label
_atom_site_type_symbol
_atom_site_thermal_displace_type
_atom_site_fract_x
_atom_site_fract_y
_atom_site_fract_z
_atom_site_occupancy
_atom_site_U_iso_or_equiv
_atom_site_calc_flag
_atom_site_refinement_flags
_atom_site_disorder_assembly
_atom_site_disorder_group
Pb1 Pb Uiso 0.1891(4) 0.2435(6) 0.1122(6) 1.000 0.0196(11) . . . .
Pb2 Pb Uiso 0.4264(4) 0.2531(6) 0.1167(6) 1.000 0.0196(11) . . . .
Pb3 Pb Uiso 0.7043(4) 0.2511(6) 0.1091(6) 1.000 0.0177(10) . . . .
Pb4 Pb Uiso 0.9389(4) 0.2654(6) 0.1008(5) 1.000 0.0177(10) . . . .
Pb5 Pb Uiso 0.1906(4) 0.5775(7) 0.1393(5) 1.000 0.0171(9) . . . .
Pb6 Pb Uiso 0.6776(4) 0.5769(7) 0.1283(5) 1.000 0.0171(9) . . . .
Pb7 Pb Uiso 0.1882(5) 0.9136(6) 0.1131(7) 1.000 0.0168(10) . . . .
Pb8 Pb Uiso 0.4379(5) 0.9291(6) 0.1086(6) 1.000 0.0168(10) . . . .
Pb9 Pb Uiso 0.6898(5) 0.9114(7) 0.1080(7) 1.000 0.0164(10) . . . .
Pb10 Pb Uiso 0.9364(4) 0.9462(5) 0.1192(6) 1.000 0.0164(10) . . . .
Cr1 Cr Uiso 0.4311(14) 0.6065(15) 0.154(2) 1.000 0.026(2) . . . .
Cr2 Cr Uiso 0.9258(13) 0.5909(15) 0.1516(19) 1.000 0.026(2) . . . .
O1 O Uiso 0.1859(8) 0.0823(10) 0.0052(10) 1.000 0.0188(18) . . . .
O2 O Uiso 0.4395(8) 0.0911(10) 0.0062(10) 1.000 0.0188(18) . . . .
O3 O Uiso 0.6845(7) 0.0910(10) 0.0109(10) 1.000 0.0174(18) . . . .
O4 O Uiso 0.9459(7) 0.0999(8) -0.0051(10) 1.000 0.0174(18) . . . .
O5 O Uiso 0.1824(6) 0.7241(10) 0.0232(9) 1.000 0.0166(13) . . . .
O6 O Uiso 0.6920(7) 0.7259(10) 0.0144(9) 1.000 0.0166(13) . . . .
O7 O Uiso 0.8283(7) 0.1742(11) 0.2042(11) 1.000 0.0281(13) . . . .
O8 O Uiso 0.3125(8) 0.1770(10) 0.2088(11) 1.000 0.0281(13) . . . .
O9 O Uiso 0.3475(9) 0.6999(11) 0.1537(11) 1.000 0.054(3) . . . .
O10 O Uiso 0.4455(9) 0.5870(13) 0.2929(14) 1.000 0.054(3) . . . .
O11 O Uiso 0.3974(9) 0.4912(12) 0.0890(12) 1.000 0.062(3) . . . .
O12 O Uiso 0.5198(10) 0.6667(11) 0.1019(12) 1.000 0.062(3) . . . .
O13 O Uiso 0.0289(7) 0.5505(8) 0.1087(9) 1.000 0.034(2) . . . .
O14 O Uiso 0.9284(8) 0.5941(10) 0.2942(11) 1.000 0.034(2) . . . .
O15 O Uiso 0.8502(8) 0.5086(10) 0.1024(9) 1.000 0.043(2) . . . .
O16 O Uiso 0.9125(6) 0.7212(9) 0.1046(10) 1.000 0.043(2) . . . .

loop_
_atom_type_symbol
_atom_type_scat_length_neutron
_atom_type_scat_source
Pb 0.94050 V.F._Sears_Neutron_News_3_26_(1992)
Cr 0.36350 V.F._Sears_Neutron_News_3_26_(1992)
O 0.58030 V.F._Sears_Neutron_News_3_26_(1992)

loop_
_geom_angle_atom_site_label_1
_geom_angle_atom_site_label_2
_geom_angle_atom_site_label_3
_geom_angle
_geom_angle_site_symmetry_1
_geom_angle_site_symmetry_2
_geom_angle_site_symmetry_3
_geom_angle_publ_flag
O1 Pb1 O8 89.7(5) . . . yes
O1 Pb1 O14 71.0(4) . . 2_645 yes
O1 Pb1 O6 78.0(5) . . 3_665 yes
O1 Pb1 O16 69.0(4) . . 3_665 yes
O8 Pb1 O14 95.7(5) . . 2_645 yes
O6 Pb1 O8 75.7(4) 3_665 . . yes
O8 Pb1 O16 150.3(5) . . 3_665 yes
O6 Pb1 O14 147.9(5) 3_665 . 2_645 yes
O14 Pb1 O16 96.3(4) 2_645 . 3_665 yes
O6 Pb1 O16 79.7(4) 3_665 . 3_665 yes
O2 Pb2 O8 90.6(5) . . . yes
O2 Pb2 O11 139.6(5) . . . yes
O2 Pb2 O10 65.7(5) . . 2_645 yes
O2 Pb2 O6 78.0(5) . . 3_665 yes
O2 Pb2 O12 75.3(4) . . 3_665 yes
O8 Pb2 O11 109.7(5) . . . yes
O8 Pb2 O10 93.2(5) . . 2_645 yes
O6 Pb2 O8 77.5(5) 3_665 . . yes
O8 Pb2 O12 143.0(5) . . 3_665 yes
O10 Pb2 O11 142.8(5) 2_645 . . yes
O6 Pb2 O11 73.1(4) 3_665 . . yes
O11 Pb2 O12 67.5(4) . . 3_665 yes
O6 Pb2 O10 142.4(5) 3_665 . 2_645 yes
O10 Pb2 O12 110.7(5) 2_645 . 3_665 yes
O6 Pb2 O12 66.3(4) 3_665 . 3_665 yes
O3 Pb3 O7 90.8(5) . . . yes
O3 Pb3 O9 106.0(5) . . 2_645 yes
O3 Pb3 O5 81.7(5) . . 3_665 yes
O7 Pb3 O9 72.0(4) . . 2_645 yes
O5 Pb3 O7 77.6(4) 3_665 . . yes
O5 Pb3 O9 148.6(4) 3_665 . 2_645 yes
O4 Pb4 O7 85.8(5) . . . yes
O4 Pb4 O5 75.6(4) . . 3_665 yes
O5 Pb4 O7 78.1(4) 3_665 . . yes
O5 Pb5 O9 70.4(4) . . . yes
O5 Pb5 O13 88.2(4) . . . yes
O5 Pb5 O7 95.8(5) . . 2_655 yes
O5 Pb5 O15 71.5(4) . . 3_665 yes
O9 Pb5 O13 155.5(5) . . . yes
O7 Pb5 O9 78.3(4) 2_655 . . yes
O9 Pb5 O15 112.7(4) . . 3_665 yes
O7 Pb5 O13 92.8(4) 2_655 . . yes
O13 Pb5 O15 69.0(4) . . 3_665 yes
O7 Pb5 O15 157.6(5) 2_655 . 3_665 yes
O6 Pb6 O12 72.7(5) . . . yes
O6 Pb6 O15 93.8(4) . . . yes
O6 Pb6 O8 95.0(5) . . 2_655 yes
O6 Pb6 O11 74.4(4) . . 3_665 yes
O12 Pb6 O15 165.1(5) . . . yes
O8 Pb6 O12 86.2(5) 2_655 . . yes
O11 Pb6 O12 70.7(4) 3_665 . . yes
O8 Pb6 O15 101.6(4) 2_655 . . yes
O11 Pb6 O15 100.1(4) 3_665 . . yes
O8 Pb6 O11 156.5(5) 2_655 . 3_665 yes
O1 Pb7 O5 122.4(5) 1_565 . . yes
O5 Pb7 O14 142.0(4) . . 2_655 yes
O3 Pb7 O5 75.3(4) 3_665 . . yes
O4 Pb7 O5 71.8(4) 3_665 . . yes
O1 Pb7 O14 65.6(4) 1_565 . 2_655 yes
O1 Pb7 O3 72.6(5) 1_565 . 3_665 yes
O1 Pb7 O4 76.4(4) 1_565 . 3_665 yes
O3 Pb7 O14 135.2(5) 3_665 . 2_655 yes
O4 Pb7 O14 75.2(4) 3_665 . 2_655 yes
O3 Pb7 O4 110.4(5) 3_665 . 3_665 yes
O2 Pb8 O9 147.7(5) 1_565 . . yes
O9 Pb8 O10 142.3(5) . . 2_655 yes
O2 Pb8 O9 111.5(5) 3_665 . . yes
O3 Pb8 O9 70.5(4) 3_665 . . yes
O2 Pb8 O10 69.0(5) 1_565 . 2_655 yes
O2 Pb8 O2 76.2(5) 1_565 . 3_665 yes
O2 Pb8 O3 77.3(5) 1_565 . 3_665 yes
O2 Pb8 O10 79.2(5) 3_665 . 2_655 yes
O3 Pb8 O10 143.8(5) 3_665 . 2_655 yes
O2 Pb8 O3 105.5(5) 3_665 . 3_665 yes
O3 Pb9 O6 125.3(5) 1_565 . . yes
O1 Pb9 O6 75.8(5) 3_665 . . yes
O2 Pb9 O6 75.5(4) 3_665 . . yes
O1 Pb9 O3 73.7(5) 3_665 . 1_565 yes
O2 Pb9 O3 73.8(5) 3_665 . 1_565 yes
O1 Pb9 O2 109.9(5) 3_665 . 3_665 yes
O4 Pb10 O16 137.7(5) 1_565 . . yes
O14 Pb10 O16 136.3(4) 2_755 . . yes
O1 Pb10 O16 73.5(4) 3_665 . . yes
O4 Pb10 O16 80.3(4) 3_765 . . yes
O4 Pb10 O14 72.2(4) 1_565 . 2_755 yes
O1 Pb10 O4 77.2(4) 3_665 . 1_565 yes
O4 Pb10 O4 76.4(4) 1_565 . 3_765 yes
O1 Pb10 O14 148.5(5) 3_665 . 2_755 yes
O4 Pb10 O14 78.8(4) 3_765 . 2_755 yes
O1 Pb10 O4 101.7(5) 3_665 . 3_765 yes
O9 Cr1 O10 100.3(13) . . . yes
O9 Cr1 O11 108.9(14) . . . yes
O9 Cr1 O12 109.0(12) . . . yes
O10 Cr1 O11 112.1(13) . . . yes
O10 Cr1 O12 109.6(14) . . . yes
O11 Cr1 O12 115.8(15) . . . yes
O14 Cr2 O15 112.3(13) . . . yes
O14 Cr2 O16 108.3(12) . . . yes
O13 Cr2 O14 107.2(12) 1_655 . . yes
O15 Cr2 O16 111.7(13) . . . yes
O13 Cr2 O15 111.4(12) 1_655 . . yes
O13 Cr2 O16 105.6(12) 1_655 . . yes
Pb1 O1 Pb7 114.3(6) . . 1_545 yes
Pb1 O1 Pb9 106.3(5) . . 3_665 yes
Pb1 O1 Pb10 118.1(5) . . 3_665 yes
Pb7 O1 Pb9 109.3(6) 1_545 . 3_665 yes
Pb7 O1 Pb10 102.5(5) 1_545 . 3_665 yes
Pb9 O1 Pb10 106.0(5) 3_665 . 3_665 yes
Pb2 O2 Pb8 113.6(6) . . 1_545 yes
Pb2 O2 Pb8 119.1(6) . . 3_665 yes
Pb2 O2 Pb9 104.7(5) . . 3_665 yes
Pb8 O2 Pb8 103.8(5) 1_545 . 3_665 yes
Pb8 O2 Pb9 106.1(5) 1_545 . 3_665 yes
Pb8 O2 Pb9 108.9(5) 3_665 . 3_665 yes
Pb3 O3 Pb9 120.0(6) . . 1_545 yes
Pb3 O3 Pb7 103.3(5) . . 3_665 yes
Pb3 O3 Pb8 119.9(5) . . 3_665 yes
Pb7 O3 Pb9 104.1(5) 3_665 . 1_545 yes
Pb8 O3 Pb9 102.5(5) 3_665 . 1_545 yes
Pb7 O3 Pb8 105.1(5) 3_665 . 3_665 yes
Pb4 O4 Pb10 108.6(5) . . 1_545 yes
Pb4 O4 Pb7 107.3(5) . . 3_665 yes
Pb4 O4 Pb10 123.6(5) . . 3_765 yes
Pb7 O4 Pb10 102.8(4) 3_665 . 1_545 yes
Pb10 O4 Pb10 103.6(4) 1_545 . 3_765 yes
Pb7 O4 Pb10 109.0(5) 3_665 . 3_765 yes
Pb5 O5 Pb7 116.6(5) . . . yes
Pb3 O5 Pb5 118.3(5) 3_665 . . yes
Pb4 O5 Pb5 117.7(5) 3_665 . . yes
Pb3 O5 Pb7 98.5(5) 3_665 . . yes
Pb4 O5 Pb7 103.9(5) 3_665 . . yes
Pb3 O5 Pb4 98.5(5) 3_665 . 3_665 yes
Pb6 O6 Pb9 116.0(5) . . . yes
Pb1 O6 Pb6 125.4(5) 3_665 . . yes
Pb2 O6 Pb6 113.5(5) 3_665 . . yes
Pb1 O6 Pb9 99.2(5) 3_665 . . yes
Pb2 O6 Pb9 100.6(5) 3_665 . . yes
Pb1 O6 Pb2 98.2(5) 3_665 . 3_665 yes
Pb3 O7 Pb4 97.9(5) . . . yes
Pb3 O7 Pb5 119.4(5) . . 2_645 yes
Pb4 O7 Pb5 141.4(6) . . 2_645 yes
Pb1 O8 Pb2 103.9(6) . . . yes
Pb1 O8 Pb6 129.9(6) . . 2_645 yes
Pb2 O8 Pb6 125.8(6) . . 2_645 yes
Pb5 O9 Pb8 145.8(5) . . . yes
Pb5 O9 Cr1 106.9(9) . . . yes
Pb3 O9 Pb5 85.9(4) 2_655 . . yes
Pb8 O9 Cr1 104.5(9) . . . yes
Pb3 O9 Pb8 96.0(4) 2_655 . . yes
Pb3 O9 Cr1 110.0(10) 2_655 . . yes
Pb8 O10 Cr1 124.7(10) 2_645 . . yes
Pb2 O10 Cr1 109.6(10) 2_655 . . yes
Pb2 O10 Pb8 84.1(4) 2_655 . 2_645 yes
Pb2 O11 Cr1 136.1(10) . . . yes
Pb2 O11 Pb6 83.2(4) . . 3_665 yes
Pb6 O11 Cr1 139.2(11) 3_665 . . yes
Pb6 O12 Cr1 121.3(10) . . . yes
Pb2 O12 Pb6 88.4(5) 3_665 . . yes
Pb2 O12 Cr1 136.2(11) 3_665 . . yes
Pb5 O13 Cr2 144.7(9) . . 1_455 yes
Pb7 O14 Cr2 110.2(8) 2_645 . . yes
Pb1 O14 Cr2 114.3(9) 2_655 . . yes
Pb10 O14 Cr2 110.3(9) 2_745 . . yes
Pb1 O14 Pb7 86.0(4) 2_655 . 2_645 yes
Pb7 O14 Pb10 81.2(4) 2_645 . 2_745 yes
Pb1 O14 Pb10 135.3(5) 2_655 . 2_745 yes
Pb6 O15 Cr2 116.6(9) . . . yes
Pb5 O15 Pb6 91.6(4) 3_665 . . yes
Pb5 O15 Cr2 131.8(10) 3_665 . . yes
Pb10 O16 Cr2 152.7(10) . . . yes
Pb1 O16 Pb10 88.9(4) 3_665 . . yes
Pb1 O16 Cr2 118.4(9) 3_665 . . yes

loop_
_geom_bond_atom_site_label_1
_geom_bond_atom_site_label_2
_geom_bond_distance
_geom_bond_site_symmetry_1
_geom_bond_site_symmetry_2
_geom_bond_publ_flag
Pb1 O1 2.260(14) . . yes
Pb1 O8 2.268(14) . . yes
Pb1 O14 2.710(14) . 2_645 yes
Pb1 O6 2.343(12) . 3_665 yes
Pb1 O16 2.941(13) . 3_665 yes
Pb2 O2 2.300(14) . . yes
Pb2 O8 2.204(14) . . yes
Pb2 O11 2.839(16) . . yes
Pb2 O10 2.903(16) . 2_645 yes
Pb2 O6 2.318(12) . 3_665 yes
Pb2 O12 2.834(16) . 3_665 yes
Pb3 O3 2.211(14) . . yes
Pb3 O7 2.312(13) . . yes
Pb3 O9 2.934(15) . 2_645 yes
Pb3 O5 2.315(12) . 3_665 yes
Pb4 O4 2.299(12) . . yes
Pb4 O7 2.311(13) . . yes
Pb4 O5 2.289(11) . 3_665 yes
Pb5 O5 2.185(13) . . yes
Pb5 O9 2.736(15) . . yes
Pb5 O13 2.440(12) . . yes
Pb5 O7 2.164(14) . 2_655 yes
Pb5 O15 3.034(12) . 3_665 yes
Pb6 O6 2.202(13) . . yes
Pb6 O12 2.580(16) . . yes
Pb6 O15 2.704(13) . . yes
Pb6 O8 2.228(14) . 2_655 yes
Pb6 O11 2.854(15) . 3_665 yes
Pb7 O5 2.453(14) . . yes
Pb7 O1 2.339(14) . 1_565 yes
Pb7 O14 2.947(14) . 2_655 yes
Pb7 O3 2.395(13) . 3_665 yes
Pb7 O4 2.339(13) . 3_665 yes
Pb8 O9 3.050(15) . . yes
Pb8 O2 2.239(14) . 1_565 yes
Pb8 O10 2.766(16) . 2_655 yes
Pb8 O2 2.286(14) . 3_665 yes
Pb8 O3 2.278(13) . 3_665 yes
Pb9 O6 2.430(14) . . yes
Pb9 O3 2.387(14) . 1_565 yes
Pb9 O1 2.284(14) . 3_665 yes
Pb9 O2 2.313(14) . 3_665 yes
Pb10 O16 2.664(12) . . yes
Pb10 O4 2.313(12) . 1_565 yes
Pb10 O14 2.822(13) . 2_755 yes
Pb10 O1 2.324(13) . 3_665 yes
Pb10 O4 2.275(12) . 3_765 yes
Cr1 O9 1.65(2) . . yes
Cr1 O10 1.64(3) . . yes
Cr1 O11 1.62(2) . . yes
Cr1 O12 1.62(3) . . yes
Cr2 O14 1.66(3) . . yes
Cr2 O15 1.58(2) . . yes
Cr2 O16 1.63(2) . . yes
Cr2 O13 1.69(2) . 1_655 yes

loop_
_geom_torsion_atom_site_label_1
_geom_torsion_atom_site_label_2
_geom_torsion_atom_site_label_3
_geom_torsion_atom_site_label_4
_geom_torsion
_geom_torsion_site_symmetry_1
_geom_torsion_site_symmetry_2
_geom_torsion_site_symmetry_3
_geom_torsion_site_symmetry_4
_geom_torsion_publ_flag
O8 Pb1 O1 Pb7 52.4(6) . . . 1_545 no
O8 Pb1 O1 Pb9 -68.3(6) . . . 3_665 no
O8 Pb1 O1 Pb10 172.9(6) . . . 3_665 no
O14 Pb1 O1 Pb7 -43.8(5) 2_645 . . 1_545 no
O14 Pb1 O1 Pb9 -164.4(6) 2_645 . . 3_665 no
O14 Pb1 O1 Pb10 76.8(6) 2_645 . . 3_665 no
O6 Pb1 O1 Pb7 127.8(6) 3_665 . . 1_545 no
O6 Pb1 O1 Pb9 7.2(5) 3_665 . . 3_665 no
O6 Pb1 O1 Pb10 -111.6(6) 3_665 . . 3_665 no
O16 Pb1 O1 Pb7 -148.7(6) 3_665 . . 1_545 no
O16 Pb1 O1 Pb9 90.7(5) 3_665 . . 3_665 no
O16 Pb1 O1 Pb10 -28.1(5) 3_665 . . 3_665 no
O1 Pb1 O8 Pb2 94.8(6) . . . . no
O1 Pb1 O8 Pb6 -92.4(8) . . . 2_645 no
O14 Pb1 O8 Pb2 165.6(5) 2_645 . . . no
O14 Pb1 O8 Pb6 -21.5(8) 2_645 . . 2_645 no
O6 Pb1 O8 Pb2 17.1(5) 3_665 . . . no
O6 Pb1 O8 Pb6 -170.0(8) 3_665 . . 2_645 no
O16 Pb1 O8 Pb2 52.1(11) 3_665 . . . no
O16 Pb1 O8 Pb6 -135.0(8) 3_665 . . 2_645 no
O1 Pb1 O14 Pb7 30.1(4) . . 2_645 1_545 no
O1 Pb1 O14 Cr2 140.5(10) . . 2_645 2_645 no
O8 Pb1 O14 Pb7 -57.6(5) . . 2_645 1_545 no
O8 Pb1 O14 Cr2 52.9(10) . . 2_645 2_645 no
O1 Pb1 O6 Pb2 -108.7(5) . . 3_665 . no
O1 Pb1 O6 Pb6 124.7(7) . . 3_665 3_665 no
O1 Pb1 O6 Pb9 -6.6(5) . . 3_665 3_665 no
O8 Pb1 O6 Pb2 -16.0(5) . . 3_665 . no
O8 Pb1 O6 Pb6 -142.5(7) . . 3_665 3_665 no
O8 Pb1 O6 Pb9 86.2(5) . . 3_665 3_665 no
O14 Pb1 O6 Pb2 -93.6(9) 2_645 . 3_665 . no
O16 Pb1 O6 Pb2 -179.2(5) 3_665 . 3_665 . no
O1 Pb1 O16 Pb10 21.3(4) . . 3_665 3_665 no
O1 Pb1 O16 Cr2 -159.0(10) . . 3_665 3_665 no
O8 Pb1 O16 Pb10 67.9(10) . . 3_665 3_665 no
O8 Pb1 O16 Cr2 -112.4(13) . . 3_665 3_665 no
O8 Pb2 O2 Pb8 -47.4(6) . . . 1_545 no
O8 Pb2 O2 Pb8 -170.2(6) . . . 3_665 no
O8 Pb2 O2 Pb9 67.9(6) . . . 3_665 no
O11 Pb2 O2 Pb8 -169.5(6) . . . 1_545 no
O11 Pb2 O2 Pb8 67.8(9) . . . 3_665 no
O11 Pb2 O2 Pb9 -54.2(9) . . . 3_665 no
O10 Pb2 O2 Pb8 45.8(5) 2_645 . . 1_545 no
O10 Pb2 O2 Pb8 -76.9(6) 2_645 . . 3_665 no
O10 Pb2 O2 Pb9 161.1(6) 2_645 . . 3_665 no
O6 Pb2 O2 Pb8 -124.5(6) 3_665 . . 1_545 no
O6 Pb2 O2 Pb8 112.8(6) 3_665 . . 3_665 no
O6 Pb2 O2 Pb9 -9.2(5) 3_665 . . 3_665 no
O12 Pb2 O2 Pb8 167.1(7) 3_665 . . 1_545 no
O12 Pb2 O2 Pb8 44.4(6) 3_665 . . 3_665 no
O12 Pb2 O2 Pb9 -77.6(5) 3_665 . . 3_665 no
O2 Pb2 O8 Pb1 -94.7(5) . . . . no
O2 Pb2 O8 Pb6 92.0(7) . . . 2_645 no
O11 Pb2 O8 Pb1 49.5(6) . . . . no
O11 Pb2 O8 Pb6 -123.7(7) . . . 2_645 no
O10 Pb2 O8 Pb1 -160.4(5) 2_645 . . . no
O10 Pb2 O8 Pb6 26.4(8) 2_645 . . 2_645 no
O6 Pb2 O8 Pb1 -17.2(5) 3_665 . . . no
O6 Pb2 O8 Pb6 169.6(8) 3_665 . . 2_645 no
O12 Pb2 O8 Pb1 -28.9(10) 3_665 . . . no
O12 Pb2 O8 Pb6 157.9(7) 3_665 . . 2_645 no
O2 Pb2 O11 Cr1 -145.3(14) . . . . no
O2 Pb2 O11 Pb6 21.8(8) . . . 3_665 no
O8 Pb2 O11 Cr1 98.9(15) . . . . no
O8 Pb2 O11 Pb6 -94.0(5) . . . 3_665 no
O10 Pb2 O11 Cr1 -25.7(19) 2_645 . . . no
O10 Pb2 O11 Pb6 141.4(7) 2_645 . . 3_665 no
O6 Pb2 O11 Cr1 168.5(16) 3_665 . . . no
O6 Pb2 O11 Pb6 -24.5(4) 3_665 . . 3_665 no
O12 Pb2 O11 Cr1 -120.7(15) 3_665 . . . no
O12 Pb2 O11 Pb6 46.4(4) 3_665 . . 3_665 no
O2 Pb2 O10 Pb8 -32.3(4) . . 2_645 1_545 no
O2 Pb2 O10 Cr1 -157.1(11) . . 2_645 2_645 no
O8 Pb2 O10 Pb8 56.8(5) . . 2_645 1_545 no
O8 Pb2 O10 Cr1 -67.9(10) . . 2_645 2_645 no
O11 Pb2 O10 Pb8 -174.1(6) . . 2_645 1_545 no
O11 Pb2 O10 Cr1 61.2(13) . . 2_645 2_645 no
O2 Pb2 O6 Pb1 109.6(5) . . 3_665 . no
O2 Pb2 O6 Pb6 -115.9(6) . . 3_665 3_665 no
O2 Pb2 O6 Pb9 8.6(5) . . 3_665 3_665 no
O8 Pb2 O6 Pb1 16.3(5) . . 3_665 . no
O8 Pb2 O6 Pb6 150.8(6) . . 3_665 3_665 no
O8 Pb2 O6 Pb9 -84.7(5) . . 3_665 3_665 no
O11 Pb2 O6 Pb1 -99.0(5) . . 3_665 . no
O11 Pb2 O6 Pb6 35.5(5) . . 3_665 3_665 no
O11 Pb2 O6 Pb9 160.0(5) . . 3_665 3_665 no
O10 Pb2 O6 Pb1 95.1(8) 2_645 . 3_665 . no
O12 Pb2 O6 Pb1 -171.3(6) 3_665 . 3_665 . no
O2 Pb2 O12 Pb6 111.1(5) . . 3_665 3_665 no
O2 Pb2 O12 Cr1 -112.6(14) . . 3_665 3_665 no
O8 Pb2 O12 Pb6 40.5(9) . . 3_665 3_665 no
O8 Pb2 O12 Cr1 176.8(13) . . 3_665 3_665 no
O11 Pb2 O12 Pb6 -52.7(4) . . 3_665 3_665 no
O11 Pb2 O12 Cr1 83.6(14) . . 3_665 3_665 no
O7 Pb3 O3 Pb9 46.6(6) . . . 1_545 no
O7 Pb3 O3 Pb7 -68.7(5) . . . 3_665 no
O7 Pb3 O3 Pb8 175.0(6) . . . 3_665 no
O9 Pb3 O3 Pb9 -24.9(7) 2_645 . . 1_545 no
O9 Pb3 O3 Pb7 -140.2(5) 2_645 . . 3_665 no
O9 Pb3 O3 Pb8 103.5(6) 2_645 . . 3_665 no
O5 Pb3 O3 Pb9 123.9(6) 3_665 . . 1_545 no
O5 Pb3 O3 Pb7 8.7(5) 3_665 . . 3_665 no
O5 Pb3 O3 Pb8 -107.7(6) 3_665 . . 3_665 no
O3 Pb3 O7 Pb4 102.3(5) . . . . no
O3 Pb3 O7 Pb5 -87.7(7) . . . 2_645 no
O9 Pb3 O7 Pb4 -151.1(6) 2_645 . . . no
O9 Pb3 O7 Pb5 18.9(6) 2_645 . . 2_645 no
O5 Pb3 O7 Pb4 21.0(5) 3_665 . . . no
O5 Pb3 O7 Pb5 -169.0(7) 3_665 . . 2_645 no
O3 Pb3 O9 Pb5 72.6(5) . . 2_645 2_645 no
O3 Pb3 O9 Pb8 -141.8(4) . . 2_645 2_645 no
O3 Pb3 O9 Cr1 -33.9(10) . . 2_645 2_645 no
O7 Pb3 O9 Pb5 -13.0(4) . . 2_645 2_645 no
O7 Pb3 O9 Pb8 132.7(5) . . 2_645 2_645 no
O7 Pb3 O9 Cr1 -119.4(10) . . 2_645 2_645 no
O3 Pb3 O5 Pb4 -113.9(5) . . 3_665 . no
O3 Pb3 O5 Pb5 118.2(6) . . 3_665 3_665 no
O3 Pb3 O5 Pb7 -8.3(5) . . 3_665 3_665 no
O7 Pb3 O5 Pb4 -21.2(5) . . 3_665 . no
O7 Pb3 O5 Pb5 -149.2(6) . . 3_665 3_665 no
O7 Pb3 O5 Pb7 84.3(5) . . 3_665 3_665 no
O9 Pb3 O5 Pb4 -6.6(11) 2_645 . 3_665 . no
O7 Pb4 O4 Pb10 -41.1(5) . . . 1_545 no
O7 Pb4 O4 Pb7 69.3(5) . . . 3_665 no
O7 Pb4 O4 Pb10 -162.5(6) . . . 3_765 no
O5 Pb4 O4 Pb10 -119.9(5) 3_665 . . 1_545 no
O5 Pb4 O4 Pb7 -9.5(5) 3_665 . . 3_665 no
O5 Pb4 O4 Pb10 118.7(7) 3_665 . . 3_765 no
O4 Pb4 O7 Pb3 -97.3(5) . . . . no
O4 Pb4 O7 Pb5 96.7(11) . . . 2_645 no
O5 Pb4 O7 Pb3 -21.2(5) 3_665 . . . no
O5 Pb4 O7 Pb5 172.8(11) 3_665 . . 2_645 no
O4 Pb4 O5 Pb3 109.9(5) . . 3_665 . no
O4 Pb4 O5 Pb5 -121.7(6) . . 3_665 3_665 no
O4 Pb4 O5 Pb7 8.9(4) . . 3_665 3_665 no
O7 Pb4 O5 Pb3 21.2(5) . . 3_665 . no
O7 Pb4 O5 Pb5 149.6(6) . . 3_665 3_665 no
O7 Pb4 O5 Pb7 -79.9(5) . . 3_665 3_665 no
O9 Pb5 O5 Pb7 -63.7(5) . . . . no
O9 Pb5 O5 Pb3 53.6(5) . . . 3_665 no
O9 Pb5 O5 Pb4 171.8(6) . . . 3_665 no
O13 Pb5 O5 Pb7 104.3(5) . . . . no
O13 Pb5 O5 Pb3 -138.4(6) . . . 3_665 no
O13 Pb5 O5 Pb4 -20.2(6) . . . 3_665 no
O7 Pb5 O5 Pb7 11.7(6) 2_655 . . . no
O7 Pb5 O5 Pb3 128.9(6) 2_655 . . 3_665 no
O7 Pb5 O5 Pb4 -112.8(6) 2_655 . . 3_665 no
O15 Pb5 O5 Pb7 172.8(5) 3_665 . . . no
O15 Pb5 O5 Pb3 -70.0(5) 3_665 . . 3_665 no
O15 Pb5 O5 Pb4 48.3(5) 3_665 . . 3_665 no
O5 Pb5 O9 Pb8 19.4(9) . . . . no
O5 Pb5 O9 Cr1 -136.4(11) . . . . no
O5 Pb5 O9 Pb3 114.0(5) . . . 2_655 no
O13 Pb5 O9 Pb8 -10.7(17) . . . . no
O13 Pb5 O9 Cr1 -166.5(12) . . . . no
O13 Pb5 O9 Pb3 83.9(11) . . . 2_655 no
O7 Pb5 O9 Pb8 -81.2(9) 2_655 . . . no
O7 Pb5 O9 Cr1 123.1(11) 2_655 . . . no
O7 Pb5 O9 Pb3 13.5(4) 2_655 . . 2_655 no
O15 Pb5 O9 Pb8 78.4(10) 3_665 . . . no
O15 Pb5 O9 Cr1 -77.4(11) 3_665 . . . no
O15 Pb5 O9 Pb3 173.0(4) 3_665 . . 2_655 no
O5 Pb5 O13 Cr2 -84.7(15) . . . 1_455 no
O9 Pb5 O13 Cr2 -57(2) . . . 1_455 no
O7 Pb5 O13 Cr2 11.0(16) 2_655 . . 1_455 no
O15 Pb5 O13 Cr2 -155.6(15) 3_665 . . 1_455 no
O5 Pb5 O7 Pb3 -88.3(7) . . 2_655 2_655 no
O5 Pb5 O7 Pb4 75.7(11) . . 2_655 2_655 no
O9 Pb5 O7 Pb3 -19.8(6) . . 2_655 2_655 no
O9 Pb5 O7 Pb4 144.3(11) . . 2_655 2_655 no
O13 Pb5 O7 Pb3 -176.8(6) . . 2_655 2_655 no
O13 Pb5 O7 Pb4 -12.7(11) . . 2_655 2_655 no
O5 Pb5 O15 Pb6 103.1(4) . . 3_665 3_665 no
O5 Pb5 O15 Cr2 -128.2(12) . . 3_665 3_665 no
O9 Pb5 O15 Pb6 44.7(5) . . 3_665 3_665 no
O9 Pb5 O15 Cr2 173.4(12) . . 3_665 3_665 no
O13 Pb5 O15 Pb6 -161.6(5) . . 3_665 3_665 no
O13 Pb5 O15 Cr2 -32.9(12) . . 3_665 3_665 no
O12 Pb6 O6 Pb9 76.5(6) . . . . no
O12 Pb6 O6 Pb1 -159.1(7) . . . 3_665 no
O12 Pb6 O6 Pb2 -39.2(5) . . . 3_665 no
O15 Pb6 O6 Pb9 -109.9(5) . . . . no
O15 Pb6 O6 Pb1 14.5(7) . . . 3_665 no
O15 Pb6 O6 Pb2 134.4(5) . . . 3_665 no
O8 Pb6 O6 Pb9 -7.9(6) 2_655 . . . no
O8 Pb6 O6 Pb1 116.5(7) 2_655 . . 3_665 no
O8 Pb6 O6 Pb2 -123.6(6) 2_655 . . 3_665 no
O11 Pb6 O6 Pb9 150.7(6) 3_665 . . . no
O11 Pb6 O6 Pb1 -84.9(6) 3_665 . . 3_665 no
O11 Pb6 O6 Pb2 35.0(5) 3_665 . . 3_665 no
O6 Pb6 O12 Cr1 174.3(13) . . . . no
O6 Pb6 O12 Pb2 28.3(4) . . . 3_665 no
O8 Pb6 O12 Cr1 -89.3(12) 2_655 . . . no
O8 Pb6 O12 Pb2 124.8(5) 2_655 . . 3_665 no
O11 Pb6 O12 Cr1 95.2(12) 3_665 . . . no
O11 Pb6 O12 Pb2 -50.8(4) 3_665 . . 3_665 no
O6 Pb6 O15 Cr2 65.4(11) . . . . no
O6 Pb6 O15 Pb5 -74.0(4) . . . 3_665 no
O8 Pb6 O15 Cr2 -30.5(11) 2_655 . . . no
O8 Pb6 O15 Pb5 -170.0(5) 2_655 . . 3_665 no
O11 Pb6 O15 Cr2 140.2(10) 3_665 . . . no
O11 Pb6 O15 Pb5 0.8(5) 3_665 . . 3_665 no
O6 Pb6 O8 Pb1 -81.2(8) . . 2_655 2_655 no
O6 Pb6 O8 Pb2 90.2(7) . . 2_655 2_655 no
O12 Pb6 O8 Pb1 -153.5(8) . . 2_655 2_655 no
O12 Pb6 O8 Pb2 18.0(8) . . 2_655 2_655 no
O15 Pb6 O8 Pb1 13.7(9) . . 2_655 2_655 no
O15 Pb6 O8 Pb2 -174.9(6) . . 2_655 2_655 no
O6 Pb6 O11 Pb2 -25.6(4) . . 3_665 3_665 no
O6 Pb6 O11 Cr1 168.1(16) . . 3_665 3_665 no
O12 Pb6 O11 Pb2 51.1(4) . . 3_665 3_665 no
O12 Pb6 O11 Cr1 -115.1(16) . . 3_665 3_665 no
O15 Pb6 O11 Pb2 -116.8(4) . . 3_665 3_665 no
O15 Pb6 O11 Cr1 77.0(16) . . 3_665 3_665 no
O1 Pb7 O5 Pb5 177.7(5) 1_565 . . . no
O1 Pb7 O5 Pb3 50.0(6) 1_565 . . 3_665 no
O1 Pb7 O5 Pb4 -51.0(7) 1_565 . . 3_665 no
O14 Pb7 O5 Pb5 -91.3(8) 2_655 . . . no
O14 Pb7 O5 Pb3 141.0(7) 2_655 . . 3_665 no
O14 Pb7 O5 Pb4 39.9(9) 2_655 . . 3_665 no
O3 Pb7 O5 Pb5 119.9(5) 3_665 . . . no
O3 Pb7 O5 Pb3 -7.9(4) 3_665 . . 3_665 no
O3 Pb7 O5 Pb4 -108.9(5) 3_665 . . 3_665 no
O4 Pb7 O5 Pb5 -122.4(5) 3_665 . . . no
O4 Pb7 O5 Pb3 109.9(5) 3_665 . . 3_665 no
O4 Pb7 O5 Pb4 8.9(4) 3_665 . . 3_665 no
O5 Pb7 O1 Pb1 178.8(5) . . 1_565 1_565 no
O5 Pb7 O1 Pb9 -62.3(7) . . 1_565 3_675 no
O5 Pb7 O1 Pb10 49.9(7) . . 1_565 3_675 no
O5 Pb7 O14 Pb10 -5.2(8) . . 2_655 1_455 no
O5 Pb7 O14 Pb1 -142.2(7) . . 2_655 1_565 no
O5 Pb7 O14 Cr2 103.3(11) . . 2_655 2_655 no
O5 Pb7 O3 Pb8 -118.1(5) . . 3_665 . no
O5 Pb7 O3 Pb3 8.4(5) . . 3_665 3_665 no
O5 Pb7 O3 Pb9 134.5(5) . . 3_665 3_675 no
O1 Pb7 O3 Pb8 110.4(6) 1_565 . 3_665 . no
O14 Pb7 O3 Pb8 88.8(7) 2_655 . 3_665 . no
O4 Pb7 O3 Pb8 178.1(5) 3_665 . 3_665 . no
O5 Pb7 O4 Pb10 127.2(5) . . 3_665 1_455 no
O5 Pb7 O4 Pb4 -9.0(5) . . 3_665 3_665 no
O5 Pb7 O4 Pb10 -123.4(5) . . 3_665 3_675 no
O2 Pb8 O9 Pb5 -25.7(15) 1_565 . . . no
O2 Pb8 O9 Cr1 130.4(12) 1_565 . . . no
O2 Pb8 O9 Pb3 -117.2(9) 1_565 . . 2_655 no
O10 Pb8 O9 Pb5 135.8(9) 2_655 . . . no
O10 Pb8 O9 Cr1 -68.2(13) 2_655 . . . no
O10 Pb8 O9 Pb3 44.3(9) 2_655 . . 2_655 no
O2 Pb8 O9 Pb5 -123.9(9) 3_665 . . . no
O2 Pb8 O9 Cr1 32.1(11) 3_665 . . . no
O2 Pb8 O9 Pb3 144.6(5) 3_665 . . 2_655 no
O3 Pb8 O9 Pb5 -24.4(9) 3_665 . . . no
O3 Pb8 O9 Cr1 131.7(11) 3_665 . . . no
O3 Pb8 O9 Pb3 -115.9(5) 3_665 . . 2_655 no
O9 Pb8 O2 Pb2 120.7(8) . . 1_565 1_565 no
O9 Pb8 O2 Pb8 -108.5(9) . . 1_565 3_675 no
O9 Pb8 O2 Pb9 6.2(12) . . 1_565 3_675 no
O9 Pb8 O10 Pb2 -137.1(7) . . 2_655 1_565 no
O9 Pb8 O10 Cr1 -27.2(16) . . 2_655 2_655 no
O9 Pb8 O2 Pb9 -100.3(6) . . 3_665 . no
O9 Pb8 O2 Pb2 19.6(8) . . 3_665 3_665 no
O9 Pb8 O2 Pb8 147.0(5) . . 3_665 3_675 no
O2 Pb8 O2 Pb9 112.7(6) 1_565 . 3_665 . no
O10 Pb8 O2 Pb9 42.0(6) 2_655 . 3_665 . no
O3 Pb8 O2 Pb9 -175.0(5) 3_665 . 3_665 . no
O9 Pb8 O3 Pb7 67.4(5) . . 3_665 . no
O9 Pb8 O3 Pb3 -48.1(6) . . 3_665 3_665 no
O9 Pb8 O3 Pb9 176.0(5) . . 3_665 3_675 no
O2 Pb8 O3 Pb7 -113.3(6) 1_565 . 3_665 . no
O10 Pb8 O3 Pb7 -92.1(9) 2_655 . 3_665 . no
O2 Pb8 O3 Pb7 175.1(5) 3_665 . 3_665 . no
O3 Pb9 O6 Pb6 -171.7(5) 1_565 . . . no
O3 Pb9 O6 Pb1 51.3(7) 1_565 . . 3_665 no
O3 Pb9 O6 Pb2 -48.9(7) 1_565 . . 3_665 no
O1 Pb9 O6 Pb6 130.5(6) 3_665 . . . no
O1 Pb9 O6 Pb1 -6.5(5) 3_665 . . 3_665 no
O1 Pb9 O6 Pb2 -106.7(5) 3_665 . . 3_665 no
O2 Pb9 O6 Pb6 -114.1(6) 3_665 . . . no
O2 Pb9 O6 Pb1 108.8(5) 3_665 . . 3_665 no
O2 Pb9 O6 Pb2 8.7(5) 3_665 . . 3_665 no
O6 Pb9 O3 Pb3 -170.5(5) . . 1_565 1_565 no
O6 Pb9 O3 Pb7 -55.7(7) . . 1_565 3_675 no
O6 Pb9 O3 Pb8 53.6(7) . . 1_565 3_675 no
O6 Pb9 O1 Pb10 -119.5(5) . . 3_665 . no
O6 Pb9 O1 Pb1 7.0(5) . . 3_665 3_665 no
O6 Pb9 O1 Pb7 130.8(6) . . 3_665 3_675 no
O3 Pb9 O1 Pb10 106.6(5) 1_565 . 3_665 . no
O2 Pb9 O1 Pb10 172.0(5) 3_665 . 3_665 . no
O6 Pb9 O2 Pb8 119.6(6) . . 3_665 . no
O6 Pb9 O2 Pb2 -8.9(5) . . 3_665 3_665 no
O6 Pb9 O2 Pb8 -129.3(6) . . 3_665 3_675 no
O3 Pb9 O2 Pb8 -106.3(6) 1_565 . 3_665 . no
O1 Pb9 O2 Pb8 -171.8(5) 3_665 . 3_665 . no
O4 Pb10 O16 Cr2 151.5(19) 1_565 . . . no
O4 Pb10 O16 Pb1 -28.1(7) 1_565 . . 3_665 no
O14 Pb10 O16 Cr2 32(2) 2_755 . . . no
O14 Pb10 O16 Pb1 -147.5(5) 2_755 . . 3_665 no
O1 Pb10 O16 Cr2 -160(2) 3_665 . . . no
O1 Pb10 O16 Pb1 20.1(4) 3_665 . . 3_665 no
O4 Pb10 O16 Cr2 94(2) 3_765 . . . no
O4 Pb10 O16 Pb1 -85.3(4) 3_765 . . 3_665 no
O16 Pb10 O4 Pb4 168.6(5) . . 1_565 1_565 no
O16 Pb10 O4 Pb7 55.1(7) . . 1_565 3_675 no
O16 Pb10 O4 Pb10 -58.4(7) . . 1_565 3_775 no
O16 Pb10 O14 Pb7 37.2(7) . . 2_755 1_655 no
O16 Pb10 O14 Cr2 -71.2(11) . . 2_755 2_755 no
O16 Pb10 O1 Pb9 88.5(5) . . 3_665 . no
O16 Pb10 O1 Pb1 -30.5(5) . . 3_665 3_665 no
O16 Pb10 O1 Pb7 -157.0(5) . . 3_665 3_675 no
O4 Pb10 O1 Pb9 -122.5(6) 1_565 . 3_665 . no
O14 Pb10 O1 Pb9 -108.0(9) 2_755 . 3_665 . no
O4 Pb10 O1 Pb9 164.5(5) 3_765 . 3_665 . no
O16 Pb10 O4 Pb7 -106.7(5) . . 3_765 1_655 no
O16 Pb10 O4 Pb4 20.8(6) . . 3_765 3_765 no
O16 Pb10 O4 Pb10 144.4(5) . . 3_765 3_775 no
O10 Cr1 O9 Pb5 -91.9(11) . . . . no
O10 Cr1 O9 Pb8 101.9(10) . . . . no
O10 Cr1 O9 Pb3 -0.2(13) . . . 2_655 no
O11 Cr1 O9 Pb5 25.9(15) . . . . no
O11 Cr1 O9 Pb8 -140.3(11) . . . . no
O11 Cr1 O9 Pb3 117.7(12) . . . 2_655 no
O12 Cr1 O9 Pb5 153.1(11) . . . . no
O12 Cr1 O9 Pb8 -13.1(15) . . . . no
O12 Cr1 O9 Pb3 -115.2(12) . . . 2_655 no
O9 Cr1 O10 Pb8 174.4(9) . . . 2_645 no
O9 Cr1 O10 Pb2 -89.0(11) . . . 2_655 no
O11 Cr1 O10 Pb8 59.0(17) . . . 2_645 no
O11 Cr1 O10 Pb2 155.6(11) . . . 2_655 no
O12 Cr1 O10 Pb8 -71.0(15) . . . 2_645 no
O12 Cr1 O10 Pb2 25.6(14) . . . 2_655 no
O9 Cr1 O11 Pb2 -143.6(11) . . . . no
O9 Cr1 O11 Pb6 56(2) . . . 3_665 no
O10 Cr1 O11 Pb2 -34(2) . . . . no
O10 Cr1 O11 Pb6 166.4(10) . . . 3_665 no
O12 Cr1 O11 Pb2 93.2(18) . . . . no
O12 Cr1 O11 Pb6 -67(2) . . . 3_665 no
O9 Cr1 O12 Pb6 164.9(10) . . . . no
O9 Cr1 O12 Pb2 -69.1(18) . . . 3_665 no
O10 Cr1 O12 Pb6 56.0(15) . . . . no
O10 Cr1 O12 Pb2 -178.0(9) . . . 3_665 no
O11 Cr1 O12 Pb6 -72.0(17) . . . . no
O11 Cr1 O12 Pb2 54(2) . . . 3_665 no
O15 Cr2 O14 Pb7 10.0(14) . . . 2_645 no
O15 Cr2 O14 Pb1 -84.9(12) . . . 2_655 no
O15 Cr2 O14 Pb10 97.9(12) . . . 2_745 no
O16 Cr2 O14 Pb7 133.8(9) . . . 2_645 no
O16 Cr2 O14 Pb1 38.9(14) . . . 2_655 no
O16 Cr2 O14 Pb10 -138.4(9) . . . 2_745 no
O13 Cr2 O14 Pb7 -112.7(9) 1_655 . . 2_645 no
O13 Cr2 O14 Pb1 152.4(8) 1_655 . . 2_655 no
O13 Cr2 O14 Pb10 -24.8(12) 1_655 . . 2_745 no
O14 Cr2 O15 Pb6 70.1(13) . . . . no
O14 Cr2 O15 Pb5 -170.7(8) . . . 3_665 no
O16 Cr2 O15 Pb6 -51.8(15) . . . . no
O16 Cr2 O15 Pb5 67.4(16) . . . 3_665 no
O13 Cr2 O15 Pb6 -169.6(8) 1_655 . . . no
O13 Cr2 O15 Pb5 -50.4(17) 1_655 . . 3_665 no
O14 Cr2 O16 Pb10 33(3) . . . . no
O14 Cr2 O16 Pb1 -147.7(9) . . . 3_665 no
O15 Cr2 O16 Pb10 157.0(12) . . . . no
O15 Cr2 O16 Pb1 -23.5(16) . . . 3_665 no
O13 Cr2 O16 Pb10 -82(2) 1_655 . . . no
O13 Cr2 O16 Pb1 97.7(11) 1_655 . . 3_665 no
O14 Cr2 O13 Pb5 -44.1(19) . . 1_655 1_655 no
O15 Cr2 O13 Pb5 -167.4(9) . . 1_655 1_655 no
O16 Cr2 O13 Pb5 71.2(19) . . 1_655 1_655 no
